data_4112573
loop_
_publ_author_name
'Sankar Prasad Rath'
'Marilyn M. Olmstead'
'Alan L. Balch'

_publ_section_title
;
 The Effects of Axial Ligands on Electron Distribution and Spin States in
 Iron Complexes of Octaethyloxophlorin, Intermediates in Heme Degradation
;
_journal_name_full 'Journal of the American Chemical Society'
_journal_page_first 6379
_journal_page_last 6386
_journal_paper_doi 10.1021/ja0316014
_journal_volume 126
_journal_year 2004
_chemical_formula_sum 'C44 H53 Fe N8 O'
_chemical_formula_weight 765.79
_chemical_name_common 'Fe(OEPO)(1-Me Imidazole)2 '
_chemical_name_systematic
; 
 ? 
;
_space_group_IT_number 2
_symmetry_cell_setting triclinic
_symmetry_space_group_name_Hall '-P 1'
_symmetry_space_group_name_H-M 'P -1'
_atom_sites_solution_hydrogens geom
_atom_sites_solution_primary direct
_atom_sites_solution_secondary difmap
_audit_creation_method SHELXL-97
_cell_angle_alpha 98.151(6)
_cell_angle_beta 90.643(6)
_cell_angle_gamma 115.179(5)
_cell_formula_units_Z 1
_cell_length_a 9.5027(6)
_cell_length_b 10.4786(7)
_cell_length_c 10.5971(8)
_cell_measurement_reflns_used 44
_cell_measurement_temperature 129(2)
_cell_measurement_theta_max 27.7
_cell_measurement_theta_min 5.26
_cell_volume 942.28(12)
_computing_cell_refinement 'Siemens P3-PC'
_computing_data_collection 'Siemens P3-PC'
_computing_data_reduction 'Siemens XDISK'
_computing_molecular_graphics 'SHELXTL 5.1 (Sheldrick, 1994)'
_computing_publication_material 'SHELXL-97 (Sheldrick, 1997)'
_computing_structure_refinement 'SHELXL-97 (Sheldrick, 1997)'
_computing_structure_solution 'SHELXS-97 (Sheldrick, 1990)'
_diffrn_ambient_temperature 129(2)
_diffrn_measured_fraction_theta_full 1.000
_diffrn_measured_fraction_theta_max 1.000
_diffrn_measurement_device_type 'Siemens P4'
_diffrn_measurement_method \w
_diffrn_radiation_monochromator 'nickel filter'
_diffrn_radiation_source 'Cu rotating anode'
_diffrn_radiation_type CuK\a
_diffrn_radiation_wavelength 1.54178
_diffrn_reflns_av_R_equivalents 0.017
_diffrn_reflns_av_sigmaI/netI 0.0406
_diffrn_reflns_limit_h_max 10
_diffrn_reflns_limit_h_min -10
_diffrn_reflns_limit_k_max 11
_diffrn_reflns_limit_k_min -11
_diffrn_reflns_limit_l_max 11
_diffrn_reflns_limit_l_min 0
_diffrn_reflns_number 2483
_diffrn_reflns_theta_full 56.00
_diffrn_reflns_theta_max 56.00
_diffrn_reflns_theta_min 4.23
_diffrn_standards_decay_% 1.1
_diffrn_standards_interval_count 198
_diffrn_standards_number 2
_exptl_absorpt_coefficient_mu 3.574
_exptl_absorpt_correction_T_max 0.7630
_exptl_absorpt_correction_T_min 0.4136
_exptl_absorpt_process_details
;XABS2, Parkin, S., Moezzi, B. and Hope, H. J. Appl. Crystallogr. 28 (1995)
53-56.
;
_exptl_crystal_colour Red
_exptl_crystal_density_diffrn 1.350
_exptl_crystal_description Plate
_exptl_crystal_F_000 407
_exptl_crystal_size_max 0.30
_exptl_crystal_size_mid 0.20
_exptl_crystal_size_min 0.08
_refine_diff_density_max 0.723
_refine_diff_density_min -0.561
_refine_diff_density_rms 0.073
_refine_ls_extinction_method none
_refine_ls_goodness_of_fit_ref 1.071
_refine_ls_hydrogen_treatment mixed
_refine_ls_matrix_type full
_refine_ls_number_parameters 265
_refine_ls_number_reflns 2457
_refine_ls_number_restraints 0
_refine_ls_restrained_S_all 1.071
_refine_ls_R_factor_all 0.0570
_refine_ls_R_factor_gt 0.0521
_refine_ls_shift/su_max 0.936
_refine_ls_shift/su_mean 0.037
_refine_ls_structure_factor_coef Fsqd
_refine_ls_weighting_details 'calc w=1/[\s^2^(Fo^2^)+(0.0800P)^2^+0.7609P] where P=(Fo^2^+2Fc^2^)/3'
_refine_ls_weighting_scheme calc
_refine_ls_wR_factor_gt 0.1306
_refine_ls_wR_factor_ref 0.1350
_reflns_number_gt 2245
_reflns_number_total 2457
_reflns_threshold_expression >2\s(I)
_cod_data_source_file ja0316014si20031208_065920.cif
_cod_data_source_block sr23
_cod_original_cell_volume 942.28(11)
_cod_database_code 4112573

loop_
_symmetry_equiv_pos_as_xyz
'x, y, z'
'-x, -y, -z'

loop_
_atom_site_label
_atom_site_type_symbol
_atom_site_fract_x
_atom_site_fract_y
_atom_site_fract_z
_atom_site_U_iso_or_equiv
_atom_site_adp_type
_atom_site_occupancy
_atom_site_symmetry_multiplicity
_atom_site_calc_flag
_atom_site_refinement_flags
_atom_site_disorder_assembly
_atom_site_disorder_group
Fe1 Fe 0.5000 0.0000 0.5000 0.0144(3) Uani 1 2 d S . .
O1 O 0.869(2) 0.2446(17) 0.8503(17) 0.020(4) Uani 0.22 1 d P A 1
H5A H 0.84(3) 0.26(3) 0.85(3) 0.025 Uiso 0.28 1 d P B 2
O2 O 0.658(3) 0.423(3) 0.325(3) 0.032(4) Uani 0.28 1 d P C 3
H10A H 0.66(6) 0.42(6) 0.35(5) 0.038 Uiso 0.22 1 d P D 4
N1 N 0.6588(3) 0.2037(3) 0.5563(3) 0.0156(7) Uani 1 1 d . . .
N2 N 0.5632(3) -0.0533(3) 0.6581(3) 0.0162(7) Uani 1 1 d . A .
N3 N 0.6582(3) -0.0477(3) 0.4090(3) 0.0168(7) Uani 1 1 d . . .
N4 N 0.7653(3) -0.1640(3) 0.2884(3) 0.0194(7) Uani 1 1 d . . .
C1 C 0.6870(4) 0.3190(4) 0.4953(3) 0.0159(8) Uani 1 1 d . C .
C2 C 0.8041(4) 0.4480(4) 0.5673(3) 0.0165(8) Uani 1 1 d . . .
C3 C 0.8501(4) 0.4115(4) 0.6740(3) 0.0178(8) Uani 1 1 d . . .
C4 C 0.7584(4) 0.2599(4) 0.6670(3) 0.0164(8) Uani 1 1 d . A .
C5 C 0.7680(4) 0.1803(4) 0.7592(3) 0.0189(8) Uani 1 1 d . . .
C6 C 0.6767(4) 0.0339(4) 0.7542(3) 0.0176(8) Uani 1 1 d . A .
C7 C 0.6914(4) -0.0473(4) 0.8479(3) 0.0188(8) Uani 1 1 d . . .
C8 C 0.5852(4) -0.1857(4) 0.8088(3) 0.0183(8) Uani 1 1 d . A .
C9 C 0.5054(4) -0.1885(4) 0.6914(3) 0.0172(8) Uani 1 1 d . . .
C10 C 0.6115(4) 0.3120(4) 0.3784(3) 0.0186(8) Uani 1 1 d . . .
C11 C 0.8629(4) 0.5945(4) 0.5319(4) 0.0220(9) Uani 1 1 d . . .
H11A H 0.8770 0.5877 0.4392 0.026 Uiso 1 1 calc R . .
H11B H 0.9662 0.6554 0.5782 0.026 Uiso 1 1 calc R . .
C12 C 0.7545(5) 0.6657(4) 0.5624(4) 0.0312(10) Uani 1 1 d . . .
H12A H 0.7995 0.7609 0.5375 0.047 Uiso 1 1 calc R . .
H12B H 0.7415 0.6747 0.6544 0.047 Uiso 1 1 calc R . .
H12C H 0.6527 0.6075 0.5150 0.047 Uiso 1 1 calc R . .
C13 C 0.9742(4) 0.5088(4) 0.7763(4) 0.0224(9) Uani 1 1 d . . .
H13A H 1.0596 0.5801 0.7361 0.027 Uiso 1 1 calc R . .
H13B H 1.0178 0.4518 0.8157 0.027 Uiso 1 1 calc R . .
C14 C 0.9191(5) 0.5872(5) 0.8809(4) 0.0374(11) Uani 1 1 d . . .
H14A H 1.0066 0.6478 0.9441 0.056 Uiso 1 1 calc R . .
H14B H 0.8361 0.5176 0.9227 0.056 Uiso 1 1 calc R . .
H14C H 0.8791 0.6467 0.8435 0.056 Uiso 1 1 calc R . .
C15 C 0.7983(4) 0.0108(4) 0.9687(4) 0.0245(9) Uani 1 1 d . A .
H15A H 0.8978 0.0883 0.9515 0.029 Uiso 1 1 calc R . .
H15B H 0.8217 -0.0661 0.9936 0.029 Uiso 1 1 calc R . .
C16 C 0.7306(5) 0.0684(5) 1.0794(4) 0.0331(10) Uani 1 1 d . . .
H16A H 0.8055 0.1048 1.1548 0.050 Uiso 1 1 calc R A .
H16B H 0.6334 -0.0084 1.0988 0.050 Uiso 1 1 calc R . .
H16C H 0.7090 0.1460 1.0562 0.050 Uiso 1 1 calc R . .
C17 C 0.5584(4) -0.3115(4) 0.8730(4) 0.0232(9) Uani 1 1 d . . .
H17A H 0.6568 -0.2932 0.9212 0.028 Uiso 1 1 calc R A .
H17B H 0.5324 -0.3963 0.8065 0.028 Uiso 1 1 calc R . .
C18 C 0.4298(5) -0.3457(4) 0.9640(4) 0.0292(10) Uani 1 1 d . A .
H18A H 0.4194 -0.4291 1.0018 0.044 Uiso 1 1 calc R . .
H18B H 0.3311 -0.3666 0.9170 0.044 Uiso 1 1 calc R . .
H18C H 0.4558 -0.2636 1.0320 0.044 Uiso 1 1 calc R . .
C19 C 0.6320(4) -0.1640(4) 0.3283(3) 0.0199(8) Uani 1 1 d . . .
H19A H 0.5313 -0.2387 0.3015 0.024 Uiso 1 1 calc R . .
C20 C 0.8845(4) -0.0407(4) 0.3476(4) 0.0241(9) Uani 1 1 d . . .
H20A H 0.9928 -0.0110 0.3384 0.029 Uiso 1 1 calc R . .
C21 C 0.8180(4) 0.0318(4) 0.4225(3) 0.0211(8) Uani 1 1 d . . .
H21A H 0.8726 0.1220 0.4752 0.025 Uiso 1 1 calc R . .
C22 C 0.7802(5) -0.2798(4) 0.2037(4) 0.0281(9) Uani 1 1 d . . .
H22A H 0.6761 -0.3551 0.1735 0.042 Uiso 1 1 calc R . .
H22B H 0.8377 -0.3192 0.2505 0.042 Uiso 1 1 calc R . .
H22C H 0.8366 -0.2427 0.1304 0.042 Uiso 1 1 calc R . .

loop_
_atom_site_aniso_label
_atom_site_aniso_U_11
_atom_site_aniso_U_22
_atom_site_aniso_U_33
_atom_site_aniso_U_23
_atom_site_aniso_U_13
_atom_site_aniso_U_12
Fe1 0.0145(4) 0.0146(4) 0.0159(5) 0.0033(3) 0.0009(3) 0.0077(3)
O1 0.035(9) 0.011(7) 0.014(6) 0.007(6) -0.003(6) 0.007(5)
O2 0.037(9) 0.023(6) 0.027(6) 0.000(5) -0.007(6) 0.006(6)
N1 0.0152(15) 0.0145(15) 0.0179(16) 0.0037(13) 0.0018(13) 0.0067(13)
N2 0.0161(16) 0.0162(16) 0.0182(16) 0.0036(13) 0.0027(13) 0.0085(13)
N3 0.0199(17) 0.0208(17) 0.0141(16) 0.0037(13) 0.0004(12) 0.0126(14)
N4 0.0207(17) 0.0206(17) 0.0201(17) 0.0059(13) 0.0012(13) 0.0112(14)
C1 0.0143(18) 0.0165(19) 0.018(2) 0.0039(15) 0.0050(15) 0.0075(15)
C2 0.0152(19) 0.0161(19) 0.020(2) 0.0039(15) 0.0049(15) 0.0080(15)
C3 0.0144(19) 0.0191(19) 0.021(2) 0.0002(16) 0.0026(15) 0.0095(16)
C4 0.0141(18) 0.0191(19) 0.0156(19) -0.0004(15) 0.0003(15) 0.0078(15)
C5 0.0184(19) 0.021(2) 0.019(2) 0.0029(17) -0.0004(17) 0.0111(17)
C6 0.0174(19) 0.020(2) 0.0169(19) 0.0001(16) 0.0002(15) 0.0105(16)
C7 0.0191(19) 0.021(2) 0.018(2) 0.0032(16) 0.0012(15) 0.0103(17)
C8 0.0195(19) 0.022(2) 0.019(2) 0.0060(16) 0.0062(16) 0.0134(17)
C9 0.0196(19) 0.020(2) 0.018(2) 0.0060(16) 0.0056(16) 0.0135(17)
C10 0.022(2) 0.016(2) 0.020(2) 0.0048(17) 0.0045(16) 0.0096(17)
C11 0.022(2) 0.018(2) 0.026(2) 0.0050(16) 0.0026(16) 0.0079(17)
C12 0.038(2) 0.025(2) 0.037(2) 0.0098(19) 0.0091(19) 0.018(2)
C13 0.022(2) 0.016(2) 0.026(2) 0.0000(16) -0.0035(16) 0.0057(16)
C14 0.027(2) 0.043(3) 0.028(2) -0.007(2) 0.0005(18) 0.006(2)
C15 0.024(2) 0.024(2) 0.026(2) 0.0058(17) -0.0036(17) 0.0103(17)
C16 0.039(3) 0.035(2) 0.022(2) 0.0030(19) -0.0046(19) 0.014(2)
C17 0.027(2) 0.024(2) 0.023(2) 0.0097(17) 0.0020(17) 0.0129(18)
C18 0.034(2) 0.027(2) 0.031(2) 0.0138(18) 0.0085(19) 0.0145(19)
C19 0.017(2) 0.023(2) 0.021(2) 0.0051(17) -0.0007(15) 0.0096(16)
C20 0.020(2) 0.028(2) 0.026(2) 0.0071(18) 0.0036(17) 0.0111(18)
C21 0.020(2) 0.0178(19) 0.022(2) 0.0010(16) -0.0004(16) 0.0062(16)
C22 0.034(2) 0.029(2) 0.026(2) 0.0032(18) 0.0059(18) 0.0181(19)

loop_
_atom_type_symbol
_atom_type_description
_atom_type_scat_dispersion_real
_atom_type_scat_dispersion_imag
_atom_type_scat_source
C C 0.0181 0.0091 'International Tables Vol C Tables 4.2.6.8 and 6.1.1.4'
H H 0.0000 0.0000 'International Tables Vol C Tables 4.2.6.8 and 6.1.1.4'
N N 0.0311 0.0180 'International Tables Vol C Tables 4.2.6.8 and 6.1.1.4'
O O 0.0492 0.0322 'International Tables Vol C Tables 4.2.6.8 and 6.1.1.4'
Fe Fe -1.1336 3.1974 'International Tables Vol C Tables 4.2.6.8 and 6.1.1.4'

loop_
_geom_angle_atom_site_label_1
_geom_angle_atom_site_label_2
_geom_angle_atom_site_label_3
_geom_angle
_geom_angle_site_symmetry_1
_geom_angle_site_symmetry_3
N3 Fe1 N3 180.0 2_656 .
N3 Fe1 N2 91.04(11) 2_656 .
N3 Fe1 N2 88.96(11) . .
N3 Fe1 N2 88.96(11) 2_656 2_656
N3 Fe1 N2 91.04(11) . 2_656
N2 Fe1 N2 180.00(8) . 2_656
N3 Fe1 N1 88.91(11) 2_656 .
N3 Fe1 N1 91.09(11) . .
N2 Fe1 N1 89.50(11) . .
N2 Fe1 N1 90.50(11) 2_656 .
N3 Fe1 N1 91.09(11) 2_656 2_656
N3 Fe1 N1 88.91(11) . 2_656
N2 Fe1 N1 90.50(11) . 2_656
N2 Fe1 N1 89.50(11) 2_656 2_656
N1 Fe1 N1 180.000(1) . 2_656
C1 N1 C4 104.9(3) . .
C1 N1 Fe1 127.2(2) . .
C4 N1 Fe1 127.9(2) . .
C6 N2 C9 105.2(3) . .
C6 N2 Fe1 128.0(2) . .
C9 N2 Fe1 126.7(2) . .
C19 N3 C21 106.0(3) . .
C19 N3 Fe1 126.9(2) . .
C21 N3 Fe1 127.0(2) . .
C19 N4 C20 107.4(3) . .
C19 N4 C22 126.1(3) . .
C20 N4 C22 126.4(3) . .
N1 C1 C10 124.8(3) . .
N1 C1 C2 111.1(3) . .
C10 C1 C2 124.2(3) . .
C3 C2 C1 106.9(3) . .
C3 C2 C11 127.0(3) . .
C1 C2 C11 126.2(3) . .
C2 C3 C4 106.4(3) . .
C2 C3 C13 126.9(3) . .
C4 C3 C13 126.6(3) . .
N1 C4 C5 124.5(3) . .
N1 C4 C3 110.7(3) . .
C5 C4 C3 124.7(3) . .
O1 C5 C6 118.1(7) . .
O1 C5 C4 117.1(8) . .
C6 C5 C4 124.8(3) . .
N2 C6 C5 125.2(3) . .
N2 C6 C7 110.7(3) . .
C5 C6 C7 124.1(3) . .
C8 C7 C6 106.8(3) . .
C8 C7 C15 126.8(3) . .
C6 C7 C15 126.4(3) . .
C7 C8 C9 106.8(3) . .
C7 C8 C17 127.1(3) . .
C9 C8 C17 126.2(3) . .
N2 C9 C10 125.7(3) . 2_656
N2 C9 C8 110.5(3) . .
C10 C9 C8 123.8(3) 2_656 .
O2 C10 C9 115.5(12) . 2_656
O2 C10 C1 119.3(11) . .
C9 C10 C1 125.1(3) 2_656 .
C2 C11 C12 113.4(3) . .
C3 C13 C14 114.5(3) . .
C7 C15 C16 113.4(3) . .
C8 C17 C18 114.5(3) . .
N3 C19 N4 111.4(3) . .
C21 C20 N4 106.5(3) . .
C20 C21 N3 108.7(3) . .

loop_
_geom_bond_atom_site_label_1
_geom_bond_atom_site_label_2
_geom_bond_distance
_geom_bond_site_symmetry_2
Fe1 N3 1.994(3) 2_656
Fe1 N3 1.994(3) .
Fe1 N2 2.002(3) .
Fe1 N2 2.002(3) 2_656
Fe1 N1 2.017(3) .
Fe1 N1 2.017(3) 2_656
O1 C5 1.246(19) .
O2 C10 1.28(3) .
N1 C1 1.379(4) .
N1 C4 1.387(4) .
N2 C6 1.381(4) .
N2 C9 1.385(5) .
N3 C19 1.311(5) .
N3 C21 1.380(5) .
N4 C19 1.341(5) .
N4 C20 1.362(5) .
N4 C22 1.461(5) .
C1 C10 1.401(5) .
C1 C2 1.434(5) .
C2 C3 1.368(5) .
C2 C11 1.499(5) .
C3 C4 1.441(5) .
C3 C13 1.496(5) .
C4 C5 1.398(5) .
C5 C6 1.397(5) .
C6 C7 1.438(5) .
C7 C8 1.367(5) .
C7 C15 1.504(5) .
C8 C9 1.440(5) .
C8 C17 1.496(5) .
C9 C10 1.394(5) 2_656
C10 C9 1.394(5) 2_656
C11 C12 1.522(5) .
C13 C14 1.516(5) .
C15 C16 1.518(5) .
C17 C18 1.518(5) .
C20 C21 1.362(5) .
